data_9005738
loop_
_publ_author_name
'Van Aken, P. A.'
'Miehe, G.'
'Woodland, A. B.'
'Angel, R. J.'

_publ_section_title
;
 Crystal structure and cation distribution in Fe7SiO10 ("Iscorite")
;
_journal_name_full 'European Journal of Mineralogy'
_journal_page_first 723
_journal_page_last 731
_journal_paper_doi 10.1127/0935-1221/2005/0017-0723
_journal_volume 17
_journal_year 2005
_chemical_formula_structural Fe7SiO10
_chemical_formula_sum 'Fe3.5 O5 Si0.5'
_space_group_IT_number 12
_symmetry_space_group_name_Hall '-I 2y'
_symmetry_space_group_name_H-M 'I 1 2/m 1'
_cell_angle_alpha 90
_cell_angle_beta 98.06
_cell_angle_gamma 90
_cell_length_a 21.336
_cell_length_b 3.0679
_cell_length_c 5.8744
_cell_formula_units_Z 4
_cell_volume 380.721
_database_code_amcsd 0007130
_exptl_crystal_density_diffrn 5.051
_cod_original_formula_sum 'Fe3.5 Si.5 O5'
_cod_database_code 9005738
_amcsd_formula_title Fe7SiO10

loop_
_space_group_symop_operation_xyz
x,y,z
1/2+x,1/2+y,1/2+z
x,-y,z
1/2+x,1/2-y,1/2+z
-x,y,-z
1/2-x,1/2+y,1/2-z
-x,-y,-z
1/2-x,1/2-y,1/2-z

loop_
_atom_site_label
_atom_site_fract_x
_atom_site_fract_y
_atom_site_fract_z
_atom_site_occupancy
Fe2+M1 0.30540 0.00000 0.39320 1.00000
Fe2+M2 0.30310 0.00000 0.91000 1.00000
Fe2+M3 0.08730 0.00000 0.79010 0.50000
Fe3+M3 0.08730 0.00000 0.79010 0.50000
Fe3+T 0.44570 0.00000 0.22460 0.50000
SiT 0.44570 0.00000 0.22460 0.50000
O1 0.20230 0.00000 0.84840 1.00000
O2 0.20860 0.00000 0.35880 1.00000
O3 0.39850 0.00000 0.45530 1.00000
O4 0.40190 0.00000 0.94320 1.00000
O5 0.01410 0.00000 0.24740 1.00000

loop_
_cod_related_entry_id
_cod_related_entry_database
_cod_related_entry_code
1 AMCSD 0007130
